data_7718755
loop_
_publ_author_name
'Zhao, Sheng-Ze'
'Chen, Li-Wen'
'Zhu, Hai'
'Zhang, Hao-Zhe'
'Liu, Chang'
'Qin, Chun-Yan'
'Wang, Hai-Ying'
'Li, Yong-Hua'
'Wang, Shi'

_publ_section_title
;
 Halogen bond-enhanced spin dynamics: investigating co-crystallization
 effects on spin crossover in mononuclear Mn(III) Schiff-base complexes.
;
_journal_issue 23
_journal_name_full 'Dalton transactions (Cambridge, England : 2003)'
_journal_page_first 9405
_journal_page_last 9417
_journal_paper_doi 10.1039/d5dt00841g
_journal_volume 54
_journal_year 2025
_chemical_formula_moiety '2(C6 F3 I3), Br, C22 H26 F2 Mn N4 O2, C2 H3 N, 0.8[H2O], 0.75[], 0.75[]'
_chemical_formula_sum 'C36 H29 Br F8 I6 Mn N5 O2'
_chemical_formula_weight 1611.89
_space_group_crystal_system monoclinic
_space_group_IT_number 14
_space_group_name_Hall '-P 2yn'
_space_group_name_H-M_alt 'P 1 21/n 1'
_atom_sites_solution_hydrogens geom
_audit_creation_date 2024-09-05
_audit_creation_method
;
Olex2 1.5
(compiled 2022.04.07 svn.rca3783a0 for OlexSys, GUI svn.r6498)
;
_audit_update_record
;
2024-09-12 deposited with the CCDC.	2025-05-14 downloaded from the CCDC.
;
_cell_angle_alpha 90
_cell_angle_beta 90.996(10)
_cell_angle_gamma 90
_cell_formula_units_Z 4
_cell_length_a 11.168(4)
_cell_length_b 18.000(7)
_cell_length_c 25.217(9)
_cell_measurement_reflns_used 9690
_cell_measurement_temperature 299.98
_cell_measurement_theta_max 28.43
_cell_measurement_theta_min 2.28
_cell_volume 5068(3)
_computing_cell_refinement 'SAINT V8.38A (Bruker, 2018)'
_computing_data_reduction 'SAINT V8.38A (Bruker, 2018)'
_computing_molecular_graphics 'Olex2 1.5 (Dolomanov et al., 2009)'
_computing_publication_material 'Olex2 1.5 (Dolomanov et al., 2009)'
_computing_structure_refinement 'XL  (Sheldrick, 2008)'
_computing_structure_solution 'SHELXT 2018/2 (Sheldrick, 2018)'
_diffrn_ambient_temperature 299.98
_diffrn_measured_fraction_theta_full 0.991
_diffrn_measured_fraction_theta_max 0.989
_diffrn_measurement_device_type 'Bruker APEX-II CCD'
_diffrn_measurement_method '\f and \w scans'
_diffrn_radiation_type MoK\a
_diffrn_radiation_wavelength 0.71073
_diffrn_reflns_av_R_equivalents 0.0614
_diffrn_reflns_av_unetI/netI 0.0637
_diffrn_reflns_Laue_measured_fraction_full 0.991
_diffrn_reflns_Laue_measured_fraction_max 0.989
_diffrn_reflns_limit_h_max 14
_diffrn_reflns_limit_h_min -14
_diffrn_reflns_limit_k_max 23
_diffrn_reflns_limit_k_min -24
_diffrn_reflns_limit_l_max 31
_diffrn_reflns_limit_l_min -33
_diffrn_reflns_number 42738
_diffrn_reflns_point_group_measured_fraction_full 0.991
_diffrn_reflns_point_group_measured_fraction_max 0.989
_diffrn_reflns_theta_full 25.242
_diffrn_reflns_theta_max 28.282
_diffrn_reflns_theta_min 2.282
_diffrn_source_current 30.0
_diffrn_source_power 1.5
_diffrn_source_voltage 50.0
_diffrn_standards_number 0
_exptl_absorpt_coefficient_mu 4.767
_exptl_absorpt_correction_T_max 0.7457
_exptl_absorpt_correction_T_min 0.4524
_exptl_absorpt_correction_type multi-scan
_exptl_absorpt_process_details
;
SADABS-2016/2 (Bruker,2016/2) was used for absorption correction.
wR2(int) was 0.1549 before and 0.0603 after correction.
The Ratio of minimum to maximum transmission is 0.6067.
The \l/2 correction factor is Not present.
;
_exptl_crystal_density_diffrn 2.112
_exptl_crystal_description block
_exptl_crystal_F_000 2984
_exptl_crystal_size_max 0.33
_exptl_crystal_size_mid 0.3
_exptl_crystal_size_min 0.2
_refine_diff_density_max 0.901
_refine_diff_density_min -1.044
_refine_diff_density_rms 0.139
_refine_ls_extinction_method none
_refine_ls_goodness_of_fit_ref 1.012
_refine_ls_hydrogen_treatment constr
_refine_ls_matrix_type full
_refine_ls_number_parameters 533
_refine_ls_number_reflns 12431
_refine_ls_number_restraints 0
_refine_ls_restrained_S_all 1.012
_refine_ls_R_factor_all 0.1078
_refine_ls_R_factor_gt 0.0591
_refine_ls_shift/su_max 0.002
_refine_ls_shift/su_mean 0.000
_refine_ls_structure_factor_coef Fsqd
_refine_ls_weighting_details 'w=1/[\s^2^(Fo^2^)+(0.0321P)^2^+29.2335P] where P=(Fo^2^+2Fc^2^)/3'
_refine_ls_weighting_scheme calc
_refine_ls_wR_factor_gt 0.1096
_refine_ls_wR_factor_ref 0.1252
_reflns_Friedel_coverage 0.000
_reflns_number_gt 7660
_reflns_number_total 12431
_reflns_threshold_expression 'I > 2\s(I)'
_cod_data_source_file d5dt00841g2.cif
_cod_data_source_block 1111_sq
_cod_depositor_comments 'Adding full bibliography for 7718751--7718755.cif.'
_cod_database_code 7718755
_shelx_shelxl_version_number 2018/3
_shelx_space_group_comment
;
The symmetry employed for this shelxl refinement is uniquely defined
by the following loop, which should always be used as a source of
symmetry information in preference to the above space-group names.
They are only intended as comments.
;
_shelx_estimated_absorpt_t_max 0.449
_shelx_estimated_absorpt_t_min 0.302
_olex2_refinement_description
;
1. Fixed Uiso
 At 1.2 times of:
  All C(H) groups, All C(H,H) groups, All N(H) groups
 At 1.5 times of:
  All C(H,H,H) groups
2.a Ternary CH refined with riding coordinates:
 N1(H1), N2(H2)
2.b Secondary CH2 refined with riding coordinates:
 C15(H15A,H15B), C14(H14A,H14B), C13(H13A,H13B), C8(H8A,H8B), C9(H9A,H9B),
 C10(H10A,H10B), C12(H12A,H12B), C1(H1A,H1B)
2.c Aromatic/amide H refined with riding coordinates:
 C20(H20), C00V(H00V), C22(H22), C17(H17), C18(H18), C018(H018), C01C(H01C),
 C01J(H01J)
2.d Idealised Me refined as rotating group:
 C35(H35A,H35B,H35C)
;
_platon_squeeze_special_details
;
A solvent mask was calculated and 123 electrons were 
found in a volume of 597\%A^3^ in 3 voids per unit cell. 
This is consistent with the presence of 
0.8[H2O], 0.75[], 0.75[] per Asymmetric Unit 
which account for 32 electrons 
per unit cell.
;
_platon_squeeze_void_probe_radius 1.20
_olex2_submission_special_instructions 'No special instructions were received'

loop_
_space_group_symop_operation_xyz
'x, y, z'
'-x+1/2, y+1/2, -z+1/2'
'-x, -y, -z'
'x-1/2, -y-1/2, z-1/2'

loop_
_atom_site_label
_atom_site_type_symbol
_atom_site_fract_x
_atom_site_fract_y
_atom_site_fract_z
_atom_site_U_iso_or_equiv
_atom_site_adp_type
_atom_site_occupancy
_atom_site_site_symmetry_order
_atom_site_calc_flag
_atom_site_refinement_flags_posn
_atom_site_refinement_flags_adp
_atom_site_refinement_flags_occupancy
_atom_site_disorder_assembly
_atom_site_disorder_group
I5 I 0.24603(5) 0.68033(3) 0.54622(2) 0.05759(16) Uani 1 1 d . . . . .
I4 I 0.78246(5) 0.69508(3) 0.56848(2) 0.05842(16) Uani 1 1 d . . . . .
I6 I 0.49610(5) 0.51084(3) 0.72277(2) 0.06063(17) Uani 1 1 d . . . . .
I3 I 0.76737(5) 0.87540(3) 0.46015(2) 0.06305(17) Uani 1 1 d . . . . .
I1 I 0.23184(5) 0.88412(4) 0.45184(3) 0.06829(18) Uani 1 1 d . . . . .
I2 I 0.52147(7) 1.14552(3) 0.36912(3) 0.0795(2) Uani 1 1 d . . . . .
Br1 Br 1.00425(7) 0.76687(5) 0.49283(3) 0.0574(2) Uani 1 1 d . . . . .
Mn1 Mn 0.08034(10) 0.63193(6) 0.33048(4) 0.0417(3) Uani 1 1 d . . . . .
F7 F 0.7126(4) 0.5899(3) 0.66753(18) 0.0591(12) Uani 1 1 d . . . . .
F8 F 0.2963(4) 0.5705(3) 0.64333(18) 0.0638(13) Uani 1 1 d . . . . .
O1 O 0.1982(5) 0.6795(3) 0.3710(2) 0.0469(12) Uani 1 1 d . . . . .
F6 F 0.5186(4) 0.7162(3) 0.52873(18) 0.0614(12) Uani 1 1 d . . . . .
F3 F 0.2994(4) 1.0437(3) 0.4006(2) 0.0701(14) Uani 1 1 d . . . . .
O2 O -0.0377(4) 0.5846(3) 0.2889(2) 0.0504(13) Uani 1 1 d . . . . .
F4 F 0.7193(4) 1.0344(3) 0.4068(2) 0.0744(15) Uani 1 1 d . . . . .
F5 F 0.4951(5) 0.8373(3) 0.4720(2) 0.0736(15) Uani 1 1 d . . . . .
F2 F 0.6069(5) 0.5627(3) 0.4596(2) 0.0851(17) Uani 1 1 d . . . . .
N3 N 0.1973(5) 0.6154(4) 0.2690(2) 0.0471(15) Uani 1 1 d . . . . .
N4 N 0.0953(6) 0.5432(3) 0.3865(3) 0.0485(15) Uani 1 1 d . . . . .
C31 C 0.6202(7) 0.6536(4) 0.5968(3) 0.0426(17) Uani 1 1 d . . . . .
C21 C 0.2977(7) 0.5752(4) 0.4116(3) 0.0435(17) Uani 1 1 d . . . . .
F1 F 0.0177(7) 0.3315(3) 0.1751(3) 0.117(2) Uani 1 1 d . . . . .
C16 C 0.2955(7) 0.6481(4) 0.3915(3) 0.0398(16) Uani 1 1 d . . . . .
N1 N -0.0643(6) 0.6701(4) 0.3795(3) 0.0546(17) Uani 1 1 d . . . . .
H1 H -0.027329 0.692073 0.411340 0.065 Uiso 1 1 calc R U . . .
C24 C 0.4013(7) 1.0080(4) 0.4146(3) 0.0475(19) Uani 1 1 d . . . . .
C29 C 0.4029(7) 0.6449(4) 0.5854(3) 0.0451(18) Uani 1 1 d . . . . .
C20 C 0.4042(7) 0.5479(4) 0.4353(3) 0.0510(19) Uani 1 1 d . . . . .
H20 H 0.406134 0.500259 0.449589 0.061 Uiso 1 1 calc R U . . .
N2 N 0.0473(6) 0.7427(4) 0.2926(3) 0.0546(17) Uani 1 1 d . . . . .
H2 H 0.000067 0.734100 0.260088 0.066 Uiso 1 1 calc R U . . .
C23 C 0.3933(7) 0.9393(4) 0.4369(3) 0.0453(18) Uani 1 1 d . . . . .
C33 C 0.5039(7) 0.5795(4) 0.6562(3) 0.0458(18) Uani 1 1 d . . . . .
C00V C 0.1874(7) 0.5591(4) 0.2392(3) 0.0453(18) Uani 1 1 d . . . . .
H00V H 0.248795 0.551252 0.215424 0.054 Uiso 1 1 calc R U . . .
C32 C 0.6111(7) 0.6082(4) 0.6402(3) 0.0436(17) Uani 1 1 d . . . . .
C26 C 0.6128(7) 1.0037(4) 0.4175(3) 0.0468(18) Uani 1 1 d . . . . .
C00Y C -0.0208(7) 0.5230(4) 0.2608(3) 0.0448(18) Uani 1 1 d . . . . .
C00Z C 0.0915(7) 0.5062(4) 0.2383(3) 0.0448(18) Uani 1 1 d . . . . .
C27 C 0.6115(7) 0.9343(4) 0.4403(3) 0.0446(17) Uani 1 1 d . . . . .
C34 C 0.4016(7) 0.5982(4) 0.6280(3) 0.0457(18) Uani 1 1 d . . . . .
C22 C 0.1889(7) 0.5322(4) 0.4133(3) 0.0468(18) Uani 1 1 d . . . . .
H22 H 0.188388 0.492184 0.436558 0.056 Uiso 1 1 calc R U . . .
C17 C 0.4003(7) 0.6903(5) 0.3953(3) 0.052(2) Uani 1 1 d . . . . .
H17 H 0.400064 0.738759 0.382569 0.062 Uiso 1 1 calc R U . . .
C18 C 0.5057(8) 0.6610(5) 0.4179(3) 0.058(2) Uani 1 1 d . . . . .
H18 H 0.575426 0.689186 0.419579 0.070 Uiso 1 1 calc R U . . .
C28 C 0.4998(7) 0.9042(4) 0.4497(3) 0.0477(18) Uani 1 1 d . . . . .
C25 C 0.5094(8) 1.0413(4) 0.4045(3) 0.0481(19) Uani 1 1 d . . . . .
C30 C 0.5138(7) 0.6703(4) 0.5706(3) 0.0465(18) Uani 1 1 d . . . . .
C018 C 0.1012(9) 0.4408(5) 0.2088(3) 0.061(2) Uani 1 1 d . . . . .
H018 H 0.173662 0.428627 0.193302 0.073 Uiso 1 1 calc R U . . .
C19 C 0.5038(8) 0.5908(5) 0.4372(3) 0.059(2) Uani 1 1 d . . . . .
C15 C 0.2301(8) 0.7433(5) 0.2381(4) 0.067(3) Uani 1 1 d . . . . .
H15A H 0.292502 0.776553 0.226202 0.081 Uiso 1 1 calc R U . . .
H15B H 0.179630 0.731566 0.207494 0.081 Uiso 1 1 calc R U . . .
C14 C 0.2883(7) 0.6721(5) 0.2578(3) 0.057(2) Uani 1 1 d . . . . .
H14A H 0.342391 0.653488 0.231190 0.068 Uiso 1 1 calc R U . . .
H14B H 0.334806 0.682272 0.289811 0.068 Uiso 1 1 calc R U . . .
C01C C -0.1179(8) 0.4758(5) 0.2513(4) 0.064(2) Uani 1 1 d . . . . .
H01C H -0.192196 0.487631 0.265031 0.077 Uiso 1 1 calc R U . . .
C13 C 0.1557(8) 0.7837(5) 0.2778(4) 0.066(2) Uani 1 1 d . . . . .
H13A H 0.204097 0.792831 0.309456 0.079 Uiso 1 1 calc R U . . .
H13B H 0.132352 0.831529 0.263193 0.079 Uiso 1 1 calc R U . . .
C8 C -0.0141(7) 0.5017(5) 0.3997(4) 0.059(2) Uani 1 1 d . . . . .
H8A H 0.006447 0.459091 0.421545 0.071 Uiso 1 1 calc R U . . .
H8B H -0.053124 0.483979 0.367449 0.071 Uiso 1 1 calc R U . . .
C9 C -0.0987(8) 0.5531(5) 0.4296(4) 0.071(3) Uani 1 1 d . . . . .
H9A H -0.164254 0.523670 0.443117 0.085 Uiso 1 1 calc R U . . .
H9B H -0.055639 0.573844 0.459917 0.085 Uiso 1 1 calc R U . . .
C10 C -0.1501(8) 0.6159(5) 0.3974(4) 0.070(3) Uani 1 1 d . . . . .
H10A H -0.191173 0.595133 0.366545 0.084 Uiso 1 1 calc R U . . .
H10B H -0.209544 0.641182 0.418379 0.084 Uiso 1 1 calc R U . . .
C12 C -0.0292(9) 0.7842(5) 0.3296(4) 0.071(3) Uani 1 1 d . . . . .
H12A H -0.066906 0.825749 0.311362 0.085 Uiso 1 1 calc R U . . .
H12B H 0.018840 0.803419 0.358890 0.085 Uiso 1 1 calc R U . . .
C01J C -0.1055(10) 0.4127(5) 0.2223(4) 0.076(3) Uani 1 1 d . . . . .
H01J H -0.170978 0.381871 0.215901 0.092 Uiso 1 1 calc R U . . .
C01K C 0.0056(12) 0.3950(5) 0.2025(4) 0.075(3) Uani 1 1 d . . . . .
C1 C -0.1245(8) 0.7315(5) 0.3502(4) 0.071(3) Uani 1 1 d . . . . .
H1A H -0.177809 0.757957 0.373622 0.085 Uiso 1 1 calc R U . . .
H1B H -0.171722 0.711638 0.320846 0.085 Uiso 1 1 calc R U . . .
C35 C 0.4984(10) 0.4421(7) 0.9292(4) 0.095(4) Uani 1 1 d . . . . .
H35A H 0.462731 0.488895 0.938122 0.143 Uiso 1 1 calc R U . . .
H35B H 0.577244 0.439162 0.944769 0.143 Uiso 1 1 calc R U . . .
H35C H 0.450020 0.402383 0.942442 0.143 Uiso 1 1 calc R U . . .
C36 C 0.5061(10) 0.4359(6) 0.8717(5) 0.086(3) Uani 1 1 d . . . . .
N5 N 0.5067(12) 0.4295(8) 0.8276(4) 0.141(5) Uani 1 1 d . . . . .

loop_
_atom_site_aniso_label
_atom_site_aniso_U_11
_atom_site_aniso_U_22
_atom_site_aniso_U_33
_atom_site_aniso_U_23
_atom_site_aniso_U_13
_atom_site_aniso_U_12
I5 0.0531(3) 0.0659(4) 0.0534(3) 0.0080(3) -0.0104(2) 0.0024(3)
I4 0.0501(3) 0.0514(3) 0.0742(4) 0.0067(3) 0.0133(3) -0.0050(3)
I6 0.0610(3) 0.0662(4) 0.0548(3) 0.0242(3) 0.0043(3) 0.0028(3)
I3 0.0570(3) 0.0593(4) 0.0722(4) -0.0002(3) -0.0155(3) 0.0105(3)
I1 0.0544(3) 0.0755(4) 0.0754(4) 0.0021(3) 0.0139(3) -0.0039(3)
I2 0.1174(6) 0.0406(3) 0.0796(4) 0.0128(3) -0.0255(4) -0.0082(3)
Br1 0.0350(4) 0.0719(6) 0.0653(5) 0.0005(4) 0.0001(4) 0.0015(4)
Mn1 0.0407(6) 0.0394(6) 0.0453(6) -0.0021(5) 0.0069(5) -0.0005(5)
F7 0.045(3) 0.065(3) 0.067(3) 0.012(2) -0.007(2) 0.007(2)
F8 0.046(3) 0.077(3) 0.069(3) 0.022(3) 0.004(2) -0.009(2)
O1 0.050(3) 0.036(3) 0.054(3) 0.001(2) -0.003(2) -0.001(2)
F6 0.071(3) 0.057(3) 0.056(3) 0.021(2) 0.002(2) -0.004(2)
F3 0.060(3) 0.068(3) 0.083(4) 0.007(3) 0.003(3) 0.022(3)
O2 0.036(3) 0.055(3) 0.060(3) -0.014(3) 0.007(2) -0.002(2)
F4 0.057(3) 0.069(4) 0.097(4) 0.017(3) -0.009(3) -0.015(3)
F5 0.077(4) 0.051(3) 0.093(4) 0.031(3) -0.005(3) 0.000(3)
F2 0.059(3) 0.094(4) 0.101(4) 0.032(3) -0.016(3) 0.000(3)
N3 0.037(3) 0.053(4) 0.052(4) 0.007(3) 0.005(3) 0.002(3)
N4 0.055(4) 0.034(4) 0.056(4) -0.001(3) 0.008(3) -0.004(3)
C31 0.044(4) 0.034(4) 0.049(4) 0.005(3) 0.014(3) -0.001(3)
C21 0.050(4) 0.038(4) 0.043(4) 0.001(3) 0.013(3) -0.006(3)
F1 0.181(7) 0.052(4) 0.119(5) -0.036(3) 0.024(5) 0.000(4)
C16 0.055(5) 0.036(4) 0.029(3) -0.003(3) 0.007(3) -0.004(3)
N1 0.053(4) 0.052(4) 0.059(4) -0.012(3) 0.010(3) -0.002(3)
C24 0.058(5) 0.045(5) 0.039(4) -0.006(3) -0.002(3) 0.011(4)
C29 0.050(4) 0.045(4) 0.039(4) 0.007(3) 0.001(3) 0.005(4)
C20 0.058(5) 0.044(5) 0.052(5) 0.010(4) 0.010(4) 0.006(4)
N2 0.059(4) 0.049(4) 0.056(4) 0.000(3) -0.004(3) 0.003(3)
C23 0.046(4) 0.047(5) 0.043(4) -0.002(3) 0.008(3) -0.002(4)
C33 0.052(5) 0.046(5) 0.040(4) 0.007(3) 0.005(3) 0.000(4)
C00V 0.043(4) 0.051(5) 0.042(4) 0.003(4) 0.007(3) 0.015(4)
C32 0.045(4) 0.043(4) 0.042(4) -0.003(3) 0.006(3) 0.001(3)
C26 0.049(4) 0.045(5) 0.046(4) -0.002(3) -0.007(3) -0.006(4)
C00Y 0.050(4) 0.052(5) 0.033(4) -0.004(3) 0.001(3) 0.009(4)
C00Z 0.053(5) 0.042(4) 0.040(4) 0.009(3) 0.004(3) 0.010(4)
C27 0.045(4) 0.042(4) 0.047(4) -0.002(3) -0.003(3) -0.002(3)
C34 0.047(4) 0.042(4) 0.048(4) 0.002(3) 0.000(3) -0.001(4)
C22 0.063(5) 0.031(4) 0.046(4) 0.007(3) 0.011(4) 0.005(4)
C17 0.061(5) 0.048(5) 0.048(5) 0.008(4) 0.002(4) -0.013(4)
C18 0.054(5) 0.061(6) 0.059(5) 0.004(4) -0.001(4) -0.012(4)
C28 0.063(5) 0.041(4) 0.039(4) 0.005(3) -0.005(4) 0.007(4)
C25 0.073(6) 0.034(4) 0.037(4) 0.002(3) -0.005(4) 0.003(4)
C30 0.065(5) 0.033(4) 0.041(4) 0.006(3) 0.007(4) 0.002(4)
C018 0.091(7) 0.038(5) 0.055(5) 0.003(4) 0.022(5) 0.019(5)
C19 0.052(5) 0.066(6) 0.059(5) 0.009(4) 0.000(4) 0.005(4)
C15 0.069(6) 0.066(6) 0.067(6) 0.019(5) -0.001(5) -0.013(5)
C14 0.046(5) 0.071(6) 0.055(5) 0.006(4) 0.012(4) -0.008(4)
C01C 0.056(5) 0.065(6) 0.071(6) -0.015(5) 0.009(4) -0.018(5)
C13 0.070(6) 0.046(5) 0.082(6) 0.015(5) -0.015(5) -0.004(4)
C8 0.057(5) 0.054(5) 0.067(5) 0.002(4) 0.019(4) -0.015(4)
C9 0.065(6) 0.071(7) 0.078(6) -0.003(5) 0.030(5) -0.014(5)
C10 0.052(5) 0.077(7) 0.080(6) -0.016(5) 0.018(5) 0.003(5)
C12 0.091(7) 0.043(5) 0.079(6) 0.000(4) -0.006(5) 0.016(5)
C01J 0.096(8) 0.060(6) 0.073(6) -0.014(5) 0.009(6) -0.028(6)
C01K 0.136(10) 0.030(5) 0.059(6) -0.004(4) 0.014(6) 0.004(6)
C1 0.069(6) 0.055(6) 0.090(7) -0.008(5) 0.013(5) 0.017(5)
C35 0.089(8) 0.130(11) 0.066(7) 0.013(7) -0.003(6) 0.008(7)
C36 0.076(7) 0.091(8) 0.090(8) 0.042(7) 0.009(6) 0.009(6)
N5 0.191(13) 0.174(12) 0.059(6) 0.035(7) 0.035(7) 0.032(10)

loop_
_atom_type_symbol
_atom_type_description
_atom_type_scat_dispersion_real
_atom_type_scat_dispersion_imag
_atom_type_scat_source
C C 0.0033 0.0016 'International Tables Vol C Tables 4.2.6.8 and 6.1.1.4'
H H 0.0000 0.0000 'International Tables Vol C Tables 4.2.6.8 and 6.1.1.4'
Br Br -0.2901 2.4595 'International Tables Vol C Tables 4.2.6.8 and 6.1.1.4'
F F 0.0171 0.0103 'International Tables Vol C Tables 4.2.6.8 and 6.1.1.4'
I I -0.4742 1.8119 'International Tables Vol C Tables 4.2.6.8 and 6.1.1.4'
Mn Mn 0.3368 0.7283 'International Tables Vol C Tables 4.2.6.8 and 6.1.1.4'
N N 0.0061 0.0033 'International Tables Vol C Tables 4.2.6.8 and 6.1.1.4'
O O 0.0106 0.0060 'International Tables Vol C Tables 4.2.6.8 and 6.1.1.4'

loop_
_geom_angle_atom_site_label_1
_geom_angle_atom_site_label_2
_geom_angle_atom_site_label_3
_geom_angle
_geom_angle_site_symmetry_1
_geom_angle_site_symmetry_3
_geom_angle_publ_flag
O1 Mn1 O2 179.3(2) . . ?
O1 Mn1 N3 91.6(2) . . ?
O1 Mn1 N4 86.2(2) . . ?
O1 Mn1 N1 93.9(2) . . ?
O1 Mn1 N2 86.2(2) . . ?
O2 Mn1 N3 87.8(2) . . ?
O2 Mn1 N4 94.4(2) . . ?
O2 Mn1 N1 86.5(2) . . ?
O2 Mn1 N2 93.3(2) . . ?
N3 Mn1 N4 110.2(2) . . ?
N3 Mn1 N1 164.3(3) . . ?
N3 Mn1 N2 84.9(2) . . ?
N4 Mn1 N1 84.8(3) . . ?
N4 Mn1 N2 163.3(2) . . ?
N1 Mn1 N2 80.9(3) . . ?
C16 O1 Mn1 125.8(4) . . ?
C00Y O2 Mn1 124.9(5) . . ?
C00V N3 Mn1 120.7(5) . . ?
C00V N3 C14 119.7(7) . . ?
C14 N3 Mn1 119.4(5) . . ?
C22 N4 Mn1 122.0(5) . . ?
C22 N4 C8 119.1(7) . . ?
C8 N4 Mn1 118.2(5) . . ?
C32 C31 I4 124.1(6) . . ?
C32 C31 C30 115.8(7) . . ?
C30 C31 I4 120.1(5) . . ?
C16 C21 C20 119.2(7) . . ?
C16 C21 C22 120.1(7) . . ?
C20 C21 C22 120.3(7) . . ?
O1 C16 C21 123.3(7) . . ?
O1 C16 C17 118.4(7) . . ?
C17 C16 C21 118.2(7) . . ?
Mn1 N1 H1 106.8 . . ?
C10 N1 Mn1 118.0(5) . . ?
C10 N1 H1 106.8 . . ?
C10 N1 C1 111.1(7) . . ?
C1 N1 Mn1 106.8(5) . . ?
C1 N1 H1 106.8 . . ?
F3 C24 C23 118.6(7) . . ?
F3 C24 C25 119.0(7) . . ?
C23 C24 C25 122.4(7) . . ?
C34 C29 I5 122.6(6) . . ?
C34 C29 C30 116.1(7) . . ?
C30 C29 I5 121.3(5) . . ?
C21 C20 H20 119.9 . . ?
C19 C20 C21 120.1(7) . . ?
C19 C20 H20 119.9 . . ?
Mn1 N2 H2 107.4 . . ?
C13 N2 Mn1 115.1(5) . . ?
C13 N2 H2 107.4 . . ?
C13 N2 C12 113.2(7) . . ?
C12 N2 Mn1 105.9(5) . . ?
C12 N2 H2 107.4 . . ?
C24 C23 I1 124.5(6) . . ?
C24 C23 C28 116.7(7) . . ?
C28 C23 I1 118.8(6) . . ?
C32 C33 I6 120.6(6) . . ?
C32 C33 C34 118.4(7) . . ?
C34 C33 I6 121.0(6) . . ?
N3 C00V H00V 116.6 . . ?
N3 C00V C00Z 126.9(7) . . ?
C00Z C00V H00V 116.6 . . ?
F7 C32 C31 118.5(6) . . ?
F7 C32 C33 119.0(6) . . ?
C33 C32 C31 122.5(7) . . ?
F4 C26 C27 118.3(7) . . ?
F4 C26 C25 119.6(7) . . ?
C25 C26 C27 122.1(7) . . ?
O2 C00Y C00Z 121.7(7) . . ?
O2 C00Y C01C 118.8(7) . . ?
C01C C00Y C00Z 119.4(7) . . ?
C00Y C00Z C00V 121.1(7) . . ?
C018 C00Z C00V 120.2(7) . . ?
C018 C00Z C00Y 118.1(8) . . ?
C26 C27 I3 123.0(6) . . ?
C26 C27 C28 116.3(7) . . ?
C28 C27 I3 120.7(6) . . ?
F8 C34 C29 118.5(7) . . ?
F8 C34 C33 118.9(6) . . ?
C29 C34 C33 122.5(7) . . ?
N4 C22 C21 126.6(7) . . ?
N4 C22 H22 116.7 . . ?
C21 C22 H22 116.7 . . ?
C16 C17 H17 119.3 . . ?
C16 C17 C18 121.3(8) . . ?
C18 C17 H17 119.3 . . ?
C17 C18 H18 120.7 . . ?
C19 C18 C17 118.6(8) . . ?
C19 C18 H18 120.7 . . ?
F5 C28 C23 118.1(7) . . ?
F5 C28 C27 117.9(7) . . ?
C23 C28 C27 123.9(7) . . ?
C24 C25 I2 122.3(6) . . ?
C26 C25 I2 119.0(6) . . ?
C26 C25 C24 118.7(7) . . ?
F6 C30 C31 117.6(7) . . ?
F6 C30 C29 117.8(7) . . ?
C29 C30 C31 124.6(7) . . ?
C00Z C018 H018 119.8 . . ?
C01K C018 C00Z 120.3(8) . . ?
C01K C018 H018 119.8 . . ?
C20 C19 F2 119.2(8) . . ?
C20 C19 C18 122.5(8) . . ?
C18 C19 F2 118.3(8) . . ?
H15A C15 H15B 107.5 . . ?
C14 C15 H15A 108.4 . . ?
C14 C15 H15B 108.4 . . ?
C13 C15 H15A 108.4 . . ?
C13 C15 H15B 108.4 . . ?
C13 C15 C14 115.4(7) . . ?
N3 C14 C15 110.8(7) . . ?
N3 C14 H14A 109.5 . . ?
N3 C14 H14B 109.5 . . ?
C15 C14 H14A 109.5 . . ?
C15 C14 H14B 109.5 . . ?
H14A C14 H14B 108.1 . . ?
C00Y C01C H01C 119.5 . . ?
C01J C01C C00Y 121.0(9) . . ?
C01J C01C H01C 119.5 . . ?
N2 C13 C15 113.2(7) . . ?
N2 C13 H13A 108.9 . . ?
N2 C13 H13B 108.9 . . ?
C15 C13 H13A 108.9 . . ?
C15 C13 H13B 108.9 . . ?
H13A C13 H13B 107.8 . . ?
N4 C8 H8A 109.9 . . ?
N4 C8 H8B 109.9 . . ?
N4 C8 C9 109.0(7) . . ?
H8A C8 H8B 108.3 . . ?
C9 C8 H8A 109.9 . . ?
C9 C8 H8B 109.9 . . ?
C8 C9 H9A 108.5 . . ?
C8 C9 H9B 108.5 . . ?
H9A C9 H9B 107.5 . . ?
C10 C9 C8 114.9(8) . . ?
C10 C9 H9A 108.5 . . ?
C10 C9 H9B 108.5 . . ?
N1 C10 C9 115.3(8) . . ?
N1 C10 H10A 108.4 . . ?
N1 C10 H10B 108.4 . . ?
C9 C10 H10A 108.4 . . ?
C9 C10 H10B 108.4 . . ?
H10A C10 H10B 107.5 . . ?
N2 C12 H12A 110.0 . . ?
N2 C12 H12B 110.0 . . ?
N2 C12 C1 108.4(7) . . ?
H12A C12 H12B 108.4 . . ?
C1 C12 H12A 110.0 . . ?
C1 C12 H12B 110.0 . . ?
C01C C01J H01J 120.4 . . ?
C01C C01J C01K 119.1(9) . . ?
C01K C01J H01J 120.4 . . ?
F1 C01K C018 119.4(10) . . ?
F1 C01K C01J 118.7(10) . . ?
C018 C01K C01J 121.9(8) . . ?
N1 C1 C12 108.7(7) . . ?
N1 C1 H1A 110.0 . . ?
N1 C1 H1B 110.0 . . ?
C12 C1 H1A 110.0 . . ?
C12 C1 H1B 110.0 . . ?
H1A C1 H1B 108.3 . . ?
H35A C35 H35B 109.5 . . ?
H35A C35 H35C 109.5 . . ?
H35B C35 H35C 109.5 . . ?
C36 C35 H35A 109.5 . . ?
C36 C35 H35B 109.5 . . ?
C36 C35 H35C 109.5 . . ?
N5 C36 C35 176.6(14) . . ?

loop_
_geom_bond_atom_site_label_1
_geom_bond_atom_site_label_2
_geom_bond_distance
_geom_bond_site_symmetry_2
_geom_bond_publ_flag
I5 C29 2.096(7) . ?
I4 C31 2.096(7) . ?
I6 C33 2.087(7) . ?
I3 C27 2.092(7) . ?
I1 C23 2.098(7) . ?
I2 C25 2.083(7) . ?
Mn1 O1 1.861(5) . ?
Mn1 O2 1.875(5) . ?
Mn1 N3 2.067(6) . ?
Mn1 N4 2.137(6) . ?
Mn1 N1 2.163(6) . ?
Mn1 N2 2.238(7) . ?
F7 C32 1.357(8) . ?
F8 C34 1.340(8) . ?
O1 C16 1.323(9) . ?
F6 C30 1.343(8) . ?
F3 C24 1.348(9) . ?
O2 C00Y 1.331(8) . ?
F4 C26 1.343(9) . ?
F5 C28 1.333(9) . ?
F2 C19 1.370(9) . ?
N3 C00V 1.263(9) . ?
N3 C14 1.471(10) . ?
N4 C22 1.250(9) . ?
N4 C8 1.474(10) . ?
C31 C32 1.372(10) . ?
C31 C30 1.383(10) . ?
C21 C16 1.406(10) . ?
C21 C20 1.411(11) . ?
C21 C22 1.442(10) . ?
F1 C01K 1.344(10) . ?
C16 C17 1.396(10) . ?
N1 H1 0.9800 . ?
N1 C10 1.447(11) . ?
N1 C1 1.483(11) . ?
C24 C23 1.364(10) . ?
C24 C25 1.375(11) . ?
C29 C34 1.364(10) . ?
C29 C30 1.378(10) . ?
C20 H20 0.9300 . ?
C20 C19 1.355(11) . ?
N2 H2 0.9800 . ?
N2 C13 1.473(11) . ?
N2 C12 1.478(11) . ?
C23 C28 1.380(10) . ?
C33 C32 1.371(10) . ?
C33 C34 1.378(10) . ?
C00V H00V 0.9300 . ?
C00V C00Z 1.434(11) . ?
C26 C27 1.377(10) . ?
C26 C25 1.373(11) . ?
C00Y C00Z 1.417(10) . ?
C00Y C01C 1.395(11) . ?
C00Z C018 1.398(11) . ?
C27 C28 1.383(11) . ?
C22 H22 0.9300 . ?
C17 H17 0.9300 . ?
C17 C18 1.402(11) . ?
C18 H18 0.9300 . ?
C18 C19 1.354(12) . ?
C018 H018 0.9300 . ?
C018 C01K 1.356(14) . ?
C15 H15A 0.9700 . ?
C15 H15B 0.9700 . ?
C15 C14 1.518(12) . ?
C15 C13 1.501(12) . ?
C14 H14A 0.9700 . ?
C14 H14B 0.9700 . ?
C01C H01C 0.9300 . ?
C01C C01J 1.357(12) . ?
C13 H13A 0.9700 . ?
C13 H13B 0.9700 . ?
C8 H8A 0.9700 . ?
C8 H8B 0.9700 . ?
C8 C9 1.531(12) . ?
C9 H9A 0.9700 . ?
C9 H9B 0.9700 . ?
C9 C10 1.500(13) . ?
C10 H10A 0.9700 . ?
C10 H10B 0.9700 . ?
C12 H12A 0.9700 . ?
C12 H12B 0.9700 . ?
C12 C1 1.524(13) . ?
C01J H01J 0.9300 . ?
C01J C01K 1.384(14) . ?
C1 H1A 0.9700 . ?
C1 H1B 0.9700 . ?
C35 H35A 0.9600 . ?
C35 H35B 0.9600 . ?
C35 H35C 0.9600 . ?
C35 C36 1.457(15) . ?
C36 N5 1.120(14) . ?

loop_
_geom_torsion_atom_site_label_1
_geom_torsion_atom_site_label_2
_geom_torsion_atom_site_label_3
_geom_torsion_atom_site_label_4
_geom_torsion
_geom_torsion_site_symmetry_1
_geom_torsion_site_symmetry_2
_geom_torsion_site_symmetry_3
_geom_torsion_site_symmetry_4
_geom_torsion_publ_flag
I5 C29 C34 F8 4.0(10) . . . . ?
I5 C29 C34 C33 -174.8(6) . . . . ?
I5 C29 C30 F6 -2.7(10) . . . . ?
I5 C29 C30 C31 175.3(6) . . . . ?
I4 C31 C32 F7 1.4(10) . . . . ?
I4 C31 C32 C33 -177.1(6) . . . . ?
I4 C31 C30 F6 -3.1(9) . . . . ?
I4 C31 C30 C29 178.9(6) . . . . ?
I6 C33 C32 F7 1.6(10) . . . . ?
I6 C33 C32 C31 -179.9(6) . . . . ?
I6 C33 C34 F8 -1.1(10) . . . . ?
I6 C33 C34 C29 177.7(6) . . . . ?
I3 C27 C28 F5 0.6(10) . . . . ?
I3 C27 C28 C23 -179.0(6) . . . . ?
I1 C23 C28 F5 -1.4(9) . . . . ?
I1 C23 C28 C27 178.2(6) . . . . ?
Mn1 O1 C16 C21 -36.6(9) . . . . ?
Mn1 O1 C16 C17 146.3(5) . . . . ?
Mn1 O2 C00Y C00Z -31.0(9) . . . . ?
Mn1 O2 C00Y C01C 151.9(6) . . . . ?
Mn1 N3 C00V C00Z 8.4(10) . . . . ?
Mn1 N3 C14 C15 -66.6(8) . . . . ?
Mn1 N4 C22 C21 0.5(11) . . . . ?
Mn1 N4 C8 C9 -67.4(8) . . . . ?
Mn1 N1 C10 C9 58.9(9) . . . . ?
Mn1 N1 C1 C12 -46.6(8) . . . . ?
Mn1 N2 C13 C15 61.0(8) . . . . ?
Mn1 N2 C12 C1 -42.2(8) . . . . ?
O1 C16 C17 C18 178.2(7) . . . . ?
F3 C24 C23 I1 -0.4(10) . . . . ?
F3 C24 C23 C28 178.8(6) . . . . ?
F3 C24 C25 I2 0.6(10) . . . . ?
F3 C24 C25 C26 -178.1(6) . . . . ?
O2 C00Y C00Z C00V -8.0(11) . . . . ?
O2 C00Y C00Z C018 -179.2(7) . . . . ?
O2 C00Y C01C C01J 179.3(8) . . . . ?
F4 C26 C27 I3 1.0(10) . . . . ?
F4 C26 C27 C28 -178.8(7) . . . . ?
F4 C26 C25 I2 -0.4(10) . . . . ?
F4 C26 C25 C24 178.3(7) . . . . ?
N3 Mn1 O1 C16 -67.3(6) . . . . ?
N3 Mn1 O2 C00Y 43.4(6) . . . . ?
N3 C00V C00Z C00Y 18.4(12) . . . . ?
N3 C00V C00Z C018 -170.5(8) . . . . ?
N4 Mn1 O1 C16 42.8(5) . . . . ?
N4 Mn1 O2 C00Y -66.7(6) . . . . ?
N4 C8 C9 C10 67.4(10) . . . . ?
C21 C16 C17 C18 0.9(11) . . . . ?
C21 C20 C19 F2 -179.0(7) . . . . ?
C21 C20 C19 C18 1.2(13) . . . . ?
C16 C21 C20 C19 -1.7(11) . . . . ?
C16 C21 C22 N4 20.2(12) . . . . ?
C16 C17 C18 C19 -1.3(12) . . . . ?
N1 Mn1 O1 C16 127.4(6) . . . . ?
N1 Mn1 O2 C00Y -151.3(6) . . . . ?
C24 C23 C28 F5 179.4(7) . . . . ?
C24 C23 C28 C27 -1.0(11) . . . . ?
C20 C21 C16 O1 -176.6(6) . . . . ?
C20 C21 C16 C17 0.6(10) . . . . ?
C20 C21 C22 N4 -166.6(8) . . . . ?
N2 Mn1 O1 C16 -152.1(6) . . . . ?
N2 Mn1 O2 C00Y 128.1(6) . . . . ?
N2 C12 C1 N1 61.7(10) . . . . ?
C23 C24 C25 I2 178.8(6) . . . . ?
C23 C24 C25 C26 0.1(11) . . . . ?
C00V N3 C14 C15 109.7(8) . . . . ?
C00V C00Z C018 C01K -171.9(8) . . . . ?
C32 C31 C30 F6 178.3(6) . . . . ?
C32 C31 C30 C29 0.3(12) . . . . ?
C32 C33 C34 F8 -179.9(7) . . . . ?
C32 C33 C34 C29 -1.1(12) . . . . ?
C26 C27 C28 F5 -179.6(7) . . . . ?
C26 C27 C28 C23 0.8(11) . . . . ?
C00Y C00Z C018 C01K -0.6(12) . . . . ?
C00Y C01C C01J C01K 0.7(15) . . . . ?
C00Z C00Y C01C C01J 2.1(13) . . . . ?
C00Z C018 C01K F1 -178.2(8) . . . . ?
C00Z C018 C01K C01J 3.5(14) . . . . ?
C27 C26 C25 I2 -179.2(6) . . . . ?
C27 C26 C25 C24 -0.4(11) . . . . ?
C34 C29 C30 F6 179.7(7) . . . . ?
C34 C29 C30 C31 -2.3(12) . . . . ?
C34 C33 C32 F7 -179.6(7) . . . . ?
C34 C33 C32 C31 -1.1(12) . . . . ?
C22 N4 C8 C9 103.3(9) . . . . ?
C22 C21 C16 O1 -3.2(10) . . . . ?
C22 C21 C16 C17 174.0(7) . . . . ?
C22 C21 C20 C19 -175.0(7) . . . . ?
C17 C18 C19 F2 -179.5(7) . . . . ?
C17 C18 C19 C20 0.3(13) . . . . ?
C25 C24 C23 I1 -178.6(6) . . . . ?
C25 C24 C23 C28 0.5(11) . . . . ?
C25 C26 C27 I3 179.7(6) . . . . ?
C25 C26 C27 C28 0.0(11) . . . . ?
C30 C31 C32 F7 180.0(6) . . . . ?
C30 C31 C32 C33 1.5(11) . . . . ?
C30 C29 C34 F8 -178.5(7) . . . . ?
C30 C29 C34 C33 2.7(12) . . . . ?
C14 N3 C00V C00Z -167.8(7) . . . . ?
C14 C15 C13 N2 -66.8(10) . . . . ?
C01C C00Y C00Z C00V 169.1(7) . . . . ?
C01C C00Y C00Z C018 -2.2(11) . . . . ?
C01C C01J C01K F1 178.1(9) . . . . ?
C01C C01J C01K C018 -3.6(15) . . . . ?
C13 N2 C12 C1 -169.3(7) . . . . ?
C13 C15 C14 N3 66.5(10) . . . . ?
C8 N4 C22 C21 -169.7(7) . . . . ?
C8 C9 C10 N1 -65.2(11) . . . . ?
C10 N1 C1 C12 -176.6(7) . . . . ?
C12 N2 C13 C15 -176.9(7) . . . . ?
C1 N1 C10 C9 -177.3(8) . . . . ?

loop_
_platon_squeeze_void_nr
_platon_squeeze_void_average_x
_platon_squeeze_void_average_y
_platon_squeeze_void_average_z
_platon_squeeze_void_volume
_platon_squeeze_void_count_electrons
_platon_squeeze_void_content
1 -0.134 0.232 0.295 141 30 '3.2 H2O'
2 0.134 0.768 0.705 142 30 ' '
3 0.162 0.056 0.663 10 1 ' '
4 0.366 0.268 0.795 142 30 ' '
5 0.338 0.556 0.837 9 1 ' '
6 0.634 0.732 0.205 142 30 ' '
7 0.661 0.444 0.163 10 1 ' '
8 0.838 0.944 0.337 10 1 ' '
